data_2213214
loop_
_publ_author_name
'Wang, Jia'
'You, Zhonglu'

_publ_section_title Chlorido{2,4-dichloro-6-[(2-diethylaminoethylimino)methyl]phenolato}copper(II)
_journal_coeditor_code CI2330
_journal_issue 5
_journal_name_full 'Acta Crystallographica Section E'
_journal_page_first m1200
_journal_page_last m1201
_journal_paper_doi 10.1107/S160053680701392X
_journal_volume 63
_journal_year 2007
_chemical_formula_iupac '[Cu (C13 H17 Cl2 N2 O ) Cl]'
_chemical_formula_sum 'C13 H17 Cl3 Cu N2 O'
_chemical_formula_weight 387.18
_chemical_name_systematic
;
 ?
;
_space_group_IT_number 14
_symmetry_cell_setting monoclinic
_symmetry_space_group_name_Hall '-P 2yn'
_symmetry_space_group_name_H-M 'P 1 21/n 1'
_atom_sites_solution_hydrogens geom
_atom_sites_solution_primary direct
_atom_sites_solution_secondary difmap
_audit_creation_method SHELXL-97
_cell_angle_alpha 90.00
_cell_angle_beta 93.687(3)
_cell_angle_gamma 90.00
_cell_formula_units_Z 4
_cell_length_a 7.2839(18)
_cell_length_b 11.939(3)
_cell_length_c 17.958(4)
_cell_measurement_reflns_used 3341
_cell_measurement_temperature 298(2)
_cell_measurement_theta_max 26.7
_cell_measurement_theta_min 2.3
_cell_volume 1558.4(6)
_computing_cell_refinement 'SAINT (Bruker, 1998)'
_computing_data_collection 'SMART (Bruker, 1998)'
_computing_data_reduction SAINT
_computing_molecular_graphics 'SHELXTL (Sheldrick, 1997b)'
_computing_publication_material SHELXTL
_computing_structure_refinement 'SHELXL97 (Sheldrick, 1997a)'
_computing_structure_solution 'SHELXS97 (Sheldrick, 1997a)'
_diffrn_ambient_temperature 298(2)
_diffrn_measured_fraction_theta_full 0.989
_diffrn_measured_fraction_theta_max 0.989
_diffrn_measurement_device_type 'Bruker SMART 1000 CCD area-detector'
_diffrn_measurement_method '\w scans'
_diffrn_radiation_monochromator graphite
_diffrn_radiation_source 'fine-focus sealed tube'
_diffrn_radiation_type MoK\a
_diffrn_radiation_wavelength 0.71073
_diffrn_reflns_av_R_equivalents 0.0371
_diffrn_reflns_av_sigmaI/netI 0.0400
_diffrn_reflns_limit_h_max 9
_diffrn_reflns_limit_h_min -9
_diffrn_reflns_limit_k_max 15
_diffrn_reflns_limit_k_min -15
_diffrn_reflns_limit_l_max 22
_diffrn_reflns_limit_l_min -22
_diffrn_reflns_number 12912
_diffrn_reflns_theta_full 27.50
_diffrn_reflns_theta_max 27.50
_diffrn_reflns_theta_min 2.05
_diffrn_standards_number 0
_exptl_absorpt_coefficient_mu 1.911
_exptl_absorpt_correction_T_max 0.8621
_exptl_absorpt_correction_T_min 0.5979
_exptl_absorpt_correction_type multi-scan
_exptl_absorpt_process_details '(SADABS; Sheldrick, 1996)'
_exptl_crystal_colour blue
_exptl_crystal_density_diffrn 1.650
_exptl_crystal_density_method 'not measured'
_exptl_crystal_description Needle
_exptl_crystal_F_000 788
_exptl_crystal_size_max 0.30
_exptl_crystal_size_mid 0.12
_exptl_crystal_size_min 0.08
_refine_diff_density_max 0.695
_refine_diff_density_min -0.463
_refine_ls_extinction_method none
_refine_ls_goodness_of_fit_ref 1.160
_refine_ls_hydrogen_treatment constr
_refine_ls_matrix_type full
_refine_ls_number_parameters 183
_refine_ls_number_reflns 3537
_refine_ls_number_restraints 0
_refine_ls_restrained_S_all 1.160
_refine_ls_R_factor_all 0.0672
_refine_ls_R_factor_gt 0.0550
_refine_ls_shift/su_max 0.001
_refine_ls_shift/su_mean <0.001
_refine_ls_structure_factor_coef Fsqd
_refine_ls_weighting_details 'calc w=1/[\s^2^(Fo^2^)+(0.0384P)^2^+5.6222P] where P=(Fo^2^+2Fc^2^)/3'
_refine_ls_weighting_scheme calc
_refine_ls_wR_factor_gt 0.1400
_refine_ls_wR_factor_ref 0.1449
_reflns_number_gt 2908
_reflns_number_total 3537
_reflns_threshold_expression I>2\s(I)
_cod_data_source_file ci2330.cif
_cod_data_source_block I
_cod_depositor_comments
;
The following automatic conversions were performed:
'_symmetry_cell_setting' value 'Monoclinic' changed to 'monoclinic'
according to '/home/saulius/struct/CIF-dictionaries/cif_core.dic'
dictionary named 'cif_core.dic' version 2.4.1 from 2010-06-29.

Automatic conversion script
Id: cif_fix_enum 1527 2010-12-29 10:47:43Z saulius 

The following automatic conversions were performed:

'_symmetry_cell_setting' value 'Monoclinic' changed to 'monoclinic'
according to /home/saulius/struct/CIF-dictionaries/cif_core.dic
dictionary named 'cif_core.dic' version 2.4.1 from 2010-06-29.

Automatic conversion script
Id: cif_fix_values 1715 2011-07-08 13:25:40Z adriana 
;
_cod_original_sg_symbol_H-M 'P 21/n'
_cod_database_code 2213214
_cod_database_fobs_code 2213214

loop_
_symmetry_equiv_pos_as_xyz
'x, y, z'
'-x+1/2, y+1/2, -z+1/2'
'-x, -y, -z'
'x-1/2, -y-1/2, z-1/2'

loop_
_atom_site_type_symbol
_atom_site_label
_atom_site_fract_x
_atom_site_fract_y
_atom_site_fract_z
_atom_site_U_iso_or_equiv
_atom_site_adp_type
_atom_site_calc_flag
_atom_site_refinement_flags
_atom_site_occupancy
Cu Cu1 0.45277(8) -0.06899(5) 0.21816(3) 0.03094(18) Uani d . 1
Cl Cl1 0.2799(3) -0.29762(12) 0.00795(8) 0.0635(5) Uani d . 1
Cl Cl2 0.1040(2) 0.06385(14) -0.15882(8) 0.0601(4) Uani d . 1
Cl Cl3 0.5107(2) -0.23694(11) 0.26883(7) 0.0459(3) Uani d . 1
O O1 0.3776(5) -0.1367(3) 0.12462(17) 0.0383(8) Uani d . 1
N N1 0.4338(6) 0.0807(3) 0.1760(2) 0.0356(9) Uani d . 1
N N2 0.4905(5) 0.0178(3) 0.3195(2) 0.0346(9) Uani d . 1
C C1 0.3056(7) 0.0297(4) 0.0530(3) 0.0340(10) Uani d . 1
C C2 0.3182(6) -0.0878(4) 0.0638(3) 0.0313(10) Uani d . 1
C C3 0.2603(7) -0.1530(4) 0.0005(3) 0.0365(11) Uani d . 1
C C4 0.1931(7) -0.1083(5) -0.0660(3) 0.0394(11) Uani d . 1
H H4 0.1547 -0.1546 -0.1056 0.047 Uiso calc R 1
C C5 0.1832(7) 0.0074(5) -0.0734(3) 0.0385(11) Uani d . 1
C C6 0.2395(7) 0.0755(5) -0.0156(3) 0.0406(12) Uani d . 1
H H6 0.2343 0.1528 -0.0216 0.049 Uiso calc R 1
C C7 0.3661(7) 0.1059(4) 0.1109(3) 0.0384(11) Uani d . 1
H H7 0.3550 0.1818 0.0999 0.046 Uiso calc R 1
C C8 0.4925(9) 0.1684(5) 0.2286(3) 0.0523(15) Uani d . 1
H H8A 0.4392 0.2397 0.2130 0.063 Uiso calc R 1
H H8B 0.6255 0.1754 0.2316 0.063 Uiso calc R 1
C C9 0.4266(8) 0.1343(4) 0.3030(3) 0.0461(13) Uani d . 1
H H9A 0.4757 0.1848 0.3416 0.055 Uiso calc R 1
H H9B 0.2933 0.1376 0.3017 0.055 Uiso calc R 1
C C10 0.6917(7) 0.0134(5) 0.3426(3) 0.0488(14) Uani d . 1
H H10A 0.7603 0.0361 0.3006 0.059 Uiso calc R 1
H H10B 0.7247 -0.0636 0.3544 0.059 Uiso calc R 1
C C11 0.7514(9) 0.0866(6) 0.4096(4) 0.069(2) Uani d . 1
H H11A 0.7401 0.1641 0.3958 0.103 Uiso calc R 1
H H11B 0.8771 0.0705 0.4252 0.103 Uiso calc R 1
H H11C 0.6745 0.0713 0.4498 0.103 Uiso calc R 1
C C12 0.3844(8) -0.0324(5) 0.3785(3) 0.0483(13) Uani d . 1
H H12A 0.3981 0.0144 0.4227 0.058 Uiso calc R 1
H H12B 0.4358 -0.1053 0.3913 0.058 Uiso calc R 1
C C13 0.1821(9) -0.0457(6) 0.3563(4) 0.072(2) Uani d . 1
H H13A 0.1265 0.0268 0.3498 0.107 Uiso calc R 1
H H13B 0.1237 -0.0857 0.3947 0.107 Uiso calc R 1
H H13C 0.1674 -0.0868 0.3103 0.107 Uiso calc R 1

loop_
_atom_site_aniso_label
_atom_site_aniso_U_11
_atom_site_aniso_U_22
_atom_site_aniso_U_33
_atom_site_aniso_U_12
_atom_site_aniso_U_13
_atom_site_aniso_U_23
Cu1 0.0351(3) 0.0301(3) 0.0268(3) 0.0025(2) -0.0037(2) 0.0004(2)
Cl1 0.1102(14) 0.0343(7) 0.0436(8) -0.0057(8) -0.0148(8) -0.0007(6)
Cl2 0.0780(11) 0.0687(10) 0.0321(7) 0.0150(8) -0.0078(7) 0.0135(7)
Cl3 0.0631(9) 0.0350(7) 0.0378(7) 0.0096(6) -0.0101(6) 0.0041(5)
O1 0.055(2) 0.0324(18) 0.0267(16) -0.0006(15) -0.0066(15) 0.0018(14)
N1 0.048(2) 0.028(2) 0.030(2) -0.0029(18) -0.0015(17) 0.0001(16)
N2 0.035(2) 0.035(2) 0.033(2) 0.0076(17) 0.0005(17) -0.0043(17)
C1 0.039(3) 0.035(2) 0.028(2) 0.001(2) 0.0022(19) 0.0054(19)
C2 0.033(2) 0.032(2) 0.028(2) 0.0004(19) -0.0008(18) 0.0031(19)
C3 0.044(3) 0.030(2) 0.034(3) -0.002(2) -0.001(2) 0.002(2)
C4 0.044(3) 0.049(3) 0.024(2) -0.003(2) -0.001(2) 0.002(2)
C5 0.038(3) 0.050(3) 0.028(2) 0.008(2) 0.000(2) 0.010(2)
C6 0.046(3) 0.039(3) 0.037(3) 0.010(2) 0.004(2) 0.010(2)
C7 0.047(3) 0.029(2) 0.040(3) 0.001(2) 0.005(2) 0.006(2)
C8 0.078(4) 0.030(3) 0.046(3) -0.010(3) -0.016(3) -0.002(2)
C9 0.064(4) 0.036(3) 0.038(3) 0.010(3) -0.002(3) -0.009(2)
C10 0.041(3) 0.065(4) 0.040(3) 0.005(3) -0.004(2) -0.013(3)
C11 0.054(4) 0.090(5) 0.060(4) -0.005(4) -0.012(3) -0.029(4)
C12 0.064(4) 0.047(3) 0.034(3) 0.003(3) 0.010(3) -0.005(2)
C13 0.059(4) 0.071(5) 0.087(5) -0.014(3) 0.023(4) -0.013(4)

loop_
_atom_type_symbol
_atom_type_description
_atom_type_scat_dispersion_real
_atom_type_scat_dispersion_imag
_atom_type_scat_source
C C 0.0033 0.0016 'International Tables Vol C Tables 4.2.6.8 and 6.1.1.4'
H H 0.0000 0.0000 'International Tables Vol C Tables 4.2.6.8 and 6.1.1.4'
N N 0.0061 0.0033 'International Tables Vol C Tables 4.2.6.8 and 6.1.1.4'
O O 0.0106 0.0060 'International Tables Vol C Tables 4.2.6.8 and 6.1.1.4'
Cl Cl 0.1484 0.1585 'International Tables Vol C Tables 4.2.6.8 and 6.1.1.4'
Cu Cu 0.3201 1.2651 'International Tables Vol C Tables 4.2.6.8 and 6.1.1.4'

loop_
_geom_angle_atom_site_label_1
_geom_angle_atom_site_label_2
_geom_angle_atom_site_label_3
_geom_angle
_geom_angle_publ_flag
O1 Cu1 N1 92.13(15) y
O1 Cu1 N2 170.22(15) y
N1 Cu1 N2 83.44(16) y
O1 Cu1 Cl3 90.81(11) y
N1 Cu1 Cl3 173.11(13) y
N2 Cu1 Cl3 94.56(12) y
C2 O1 Cu1 127.9(3) ?
C7 N1 C8 120.3(4) ?
C7 N1 Cu1 126.1(4) ?
C8 N1 Cu1 113.4(3) ?
C12 N2 C9 110.4(4) ?
C12 N2 C10 109.5(4) ?
C9 N2 C10 112.1(4) ?
C12 N2 Cu1 112.1(3) ?
C9 N2 Cu1 105.5(3) ?
C10 N2 Cu1 107.2(3) ?
C6 C1 C2 121.3(5) ?
C6 C1 C7 117.6(5) ?
C2 C1 C7 121.1(4) ?
O1 C2 C1 125.4(4) ?
O1 C2 C3 119.7(4) ?
C1 C2 C3 114.9(4) ?
C4 C3 C2 123.7(5) ?
C4 C3 Cl1 118.6(4) ?
C2 C3 Cl1 117.7(4) ?
C3 C4 C5 119.0(5) ?
C3 C4 H4 120.5 ?
C5 C4 H4 120.5 ?
C6 C5 C4 120.7(4) ?
C6 C5 Cl2 120.5(4) ?
C4 C5 Cl2 118.8(4) ?
C5 C6 C1 120.4(5) ?
C5 C6 H6 119.8 ?
C1 C6 H6 119.8 ?
N1 C7 C1 126.8(5) ?
N1 C7 H7 116.6 ?
C1 C7 H7 116.6 ?
N1 C8 C9 106.5(4) ?
N1 C8 H8A 110.4 ?
C9 C8 H8A 110.4 ?
N1 C8 H8B 110.4 ?
C9 C8 H8B 110.4 ?
H8A C8 H8B 108.6 ?
N2 C9 C8 108.3(4) ?
N2 C9 H9A 110.0 ?
C8 C9 H9A 110.0 ?
N2 C9 H9B 110.0 ?
C8 C9 H9B 110.0 ?
H9A C9 H9B 108.4 ?
N2 C10 C11 115.0(5) ?
N2 C10 H10A 108.5 ?
C11 C10 H10A 108.5 ?
N2 C10 H10B 108.5 ?
C11 C10 H10B 108.5 ?
H10A C10 H10B 107.5 ?
C10 C11 H11A 109.5 ?
C10 C11 H11B 109.5 ?
H11A C11 H11B 109.5 ?
C10 C11 H11C 109.5 ?
H11A C11 H11C 109.5 ?
H11B C11 H11C 109.5 ?
N2 C12 C13 113.6(5) ?
N2 C12 H12A 108.8 ?
C13 C12 H12A 108.8 ?
N2 C12 H12B 108.8 ?
C13 C12 H12B 108.8 ?
H12A C12 H12B 107.7 ?
C12 C13 H13A 109.5 ?
C12 C13 H13B 109.5 ?
H13A C13 H13B 109.5 ?
C12 C13 H13C 109.5 ?
H13A C13 H13C 109.5 ?
H13B C13 H13C 109.5 ?

loop_
_geom_bond_atom_site_label_1
_geom_bond_atom_site_label_2
_geom_bond_distance
_geom_bond_publ_flag
Cu1 O1 1.912(3) y
Cu1 N1 1.942(4) y
Cu1 N2 2.097(4) y
Cu1 Cl3 2.2310(14) y
Cl1 C3 1.737(5) ?
Cl2 C5 1.740(5) ?
O1 C2 1.290(5) ?
N1 C7 1.274(6) ?
N1 C8 1.456(6) ?
N2 C12 1.478(7) ?
N2 C9 1.490(6) ?
N2 C10 1.499(6) ?
C1 C6 1.405(7) ?
C1 C2 1.418(6) ?
C1 C7 1.429(7) ?
C2 C3 1.419(6) ?
C3 C4 1.369(7) ?
C4 C5 1.389(8) ?
C4 H4 0.93 ?
C5 C6 1.360(7) ?
C6 H6 0.93 ?
C7 H7 0.93 ?
C8 C9 1.505(8) ?
C8 H8A 0.97 ?
C8 H8B 0.97 ?
C9 H9A 0.97 ?
C9 H9B 0.97 ?
C10 C11 1.526(8) ?
C10 H10A 0.97 ?
C10 H10B 0.97 ?
C11 H11A 0.96 ?
C11 H11B 0.96 ?
C11 H11C 0.96 ?
C12 C13 1.510(9) ?
C12 H12A 0.97 ?
C12 H12B 0.97 ?
C13 H13A 0.96 ?
C13 H13B 0.96 ?
C13 H13C 0.96 ?

loop_
_geom_hbond_atom_site_label_D
_geom_hbond_atom_site_label_H
_geom_hbond_atom_site_label_A
_geom_hbond_site_symmetry_A
_geom_hbond_distance_DH
_geom_hbond_distance_HA
_geom_hbond_distance_DA
_geom_hbond_angle_DHA
C4 H4 Cl3 4_555 0.93 2.75 3.670(6) 171
